data_2240083
loop_
_publ_author_name
'Grossie, D.'
'Harrison, L.'
'Turnbull, K.'

_publ_section_title
;
 Crystal structure of 4-(2-bromopropionyl)-3-phenylsydnone
;
_journal_coeditor_code PK2531
_journal_issue 11
_journal_name_full 'Acta Crystallographica Section E'
_journal_page_first o1165
_journal_page_last o1166
_journal_paper_doi 10.1107/S1600536814022260
_journal_volume 70
_journal_year 2014
_chemical_formula_iupac 'C11 H9 Br N2 O3'
_chemical_formula_moiety 'C11 H9 Br N2 O3'
_chemical_formula_sum 'C11 H9 Br N2 O3'
_chemical_formula_weight 297.11
_chemical_name_common
;
3-Phenyl-4-(2-bromopropionyl)sydnone
;
_chemical_name_systematic
;
4-(2-Bromopropanoyl)-3-phenyl-1,2,3\l^5^-oxadiazol-3-ylium-5-olate
;
_space_group_crystal_system triclinic
_space_group_IT_number 2
_space_group_name_Hall '-P 1'
_space_group_name_H-M_alt 'P -1'
_symmetry_space_group_name_Hall '-P 1'
_symmetry_space_group_name_H-M 'P -1'
_atom_sites_solution_hydrogens geom
_atom_sites_solution_primary direct
_audit_creation_method
;
Olex2 1.2
(compiled 2014.06.27 svn.r2953 for OlexSys, GUI svn.r4855)
;
_cell_angle_alpha 89.1333(14)
_cell_angle_beta 77.2754(14)
_cell_angle_gamma 72.6502(13)
_cell_formula_units_Z 2
_cell_length_a 7.5388(8)
_cell_length_b 7.8094(8)
_cell_length_c 10.2470(11)
_cell_measurement_reflns_used 4182
_cell_measurement_temperature 173
_cell_measurement_theta_max 30.738
_cell_measurement_theta_min 2.736
_cell_volume 560.86(10)
_computing_cell_refinement
;
APEX2 (Bruker, 2006)
;
_computing_data_collection
;
APEX2 (Bruker, 2006)
;
_computing_data_reduction
;
APEX2 (Bruker, 2006)
;
_computing_molecular_graphics
;
OLEX2 (Dolomanov <i>et al.</i>,  2009)
;
_computing_publication_material
;
OLEX2 (Dolomanov <i>et al.</i>,  2009)
;
_computing_structure_refinement
;
SHELXL97 (Sheldrick, 2008)
;
_computing_structure_solution
;
SHELXS97 (Sheldrick, 2008)
;
_diffrn_ambient_temperature 173
_diffrn_measured_fraction_theta_full 0.998
_diffrn_measured_fraction_theta_max 0.905
_diffrn_measurement_device 'CCD area detector'
_diffrn_measurement_device_type 'Bruker APEXII'
_diffrn_measurement_method '\w scans'
_diffrn_radiation_monochromator graphite
_diffrn_radiation_type MoK\a
_diffrn_radiation_wavelength 0.71073
_diffrn_reflns_av_R_equivalents 0.0189
_diffrn_reflns_limit_h_max 10
_diffrn_reflns_limit_h_min -10
_diffrn_reflns_limit_k_max 11
_diffrn_reflns_limit_k_min -11
_diffrn_reflns_limit_l_max 14
_diffrn_reflns_limit_l_min -14
_diffrn_reflns_number 8816
_diffrn_reflns_theta_full 26.000
_diffrn_reflns_theta_max 31.290
_diffrn_reflns_theta_min 2.040
_exptl_absorpt_coefficient_mu 3.662
_exptl_absorpt_correction_T_max 0.7462
_exptl_absorpt_correction_T_min 0.5855
_exptl_absorpt_correction_type multi-scan
_exptl_absorpt_process_details
;
(SADABS; Bruker, 2006)
;
_exptl_crystal_colour 'clear colourless'
_exptl_crystal_density_diffrn 1.759
_exptl_crystal_description block
_exptl_crystal_F_000 296
_exptl_crystal_size_max 0.48
_exptl_crystal_size_mid 0.43
_exptl_crystal_size_min 0.21
_refine_diff_density_max 0.833
_refine_diff_density_min -0.239
_refine_ls_extinction_method none
_refine_ls_goodness_of_fit_ref 1.057
_refine_ls_hydrogen_treatment constr
_refine_ls_matrix_type full
_refine_ls_number_parameters 155
_refine_ls_number_reflns 3313
_refine_ls_number_restraints 0
_refine_ls_restrained_S_all 1.057
_refine_ls_R_factor_all 0.0273
_refine_ls_R_factor_gt 0.0249
_refine_ls_shift/su_max 0.001
_refine_ls_shift/su_mean 0.000
_refine_ls_structure_factor_coef Fsqd
_refine_ls_weighting_details 'w=1/[\s^2^(Fo^2^)+(0.0470P)^2^+0.0710P] where P=(Fo^2^+2Fc^2^)/3'
_refine_ls_weighting_scheme calc
_refine_ls_wR_factor_gt 0.0673
_refine_ls_wR_factor_ref 0.0684
_reflns_number_gt 3091
_reflns_number_total 3313
_reflns_threshold_expression I>2\s(I)
_cod_data_source_file pk2531sup1.cif
_cod_data_source_block I
_cod_database_code 2240083
_cod_database_fobs_code 2240083
_shelxl_version_number 2.014

loop_
_space_group_symop_operation_xyz
'x, y, z'
'-x, -y, -z'

loop_
_atom_site_type_symbol
_atom_site_label
_atom_site_fract_x
_atom_site_fract_y
_atom_site_fract_z
_atom_site_U_iso_or_equiv
_atom_site_adp_type
_atom_site_calc_flag
_atom_site_occupancy
Br Br1 0.08657(2) 0.41054(2) 0.79958(2) 0.02060(6) Uani d 1
O O5 0.37447(17) 0.66470(15) 0.94737(11) 0.0212(2) Uani d 1
O O41 0.55129(15) 0.11464(14) 0.77220(11) 0.0188(2) Uani d 1
N N3 0.66206(17) 0.42537(16) 0.66182(12) 0.0141(2) Uani d 1
O O1 0.61412(16) 0.67163(14) 0.76973(11) 0.0186(2) Uani d 1
N N2 0.71705(18) 0.56946(17) 0.65504(13) 0.0174(2) Uani d 1
C C31 0.7431(2) 0.30011(19) 0.54603(14) 0.0147(2) Uani d 1
C C4 0.52361(19) 0.42322(18) 0.77203(14) 0.0143(2) Uani d 1
C C36 0.9357(2) 0.26502(19) 0.48800(15) 0.0163(3) Uani d 1
H H36 1.0129 0.3173 0.5259 0.020 Uiso calc 1
C C32 0.6253(2) 0.2270(2) 0.49368(14) 0.0170(3) Uani d 1
H H32 0.4933 0.2548 0.5346 0.020 Uiso calc 1
C C33 0.7057(2) 0.1117(2) 0.37938(15) 0.0193(3) Uani d 1
H H33 0.6287 0.0583 0.3422 0.023 Uiso calc 1
C C42 0.2688(2) 0.30934(19) 0.91455(14) 0.0153(3) Uani d 1
H H42 0.2597 0.4037 0.9827 0.018 Uiso calc 1
C C41 0.4596(2) 0.26752(19) 0.81517(14) 0.0143(2) Uani d 1
C C5 0.4824(2) 0.58994(19) 0.84533(15) 0.0164(3) Uani d 1
C C34 0.8990(2) 0.0748(2) 0.31958(15) 0.0202(3) Uani d 1
H H34 0.9531 -0.0035 0.2415 0.024 Uiso calc 1
C C35 1.0130(2) 0.1516(2) 0.37324(15) 0.0186(3) Uani d 1
H H35 1.1444 0.1264 0.3313 0.022 Uiso calc 1
C C43 0.2287(2) 0.1487(2) 0.98465(15) 0.0206(3) Uani d 1
H H43A 0.0956 0.1825 1.0349 0.031 Uiso calc 1
H H43B 0.3133 0.1080 1.0465 0.031 Uiso calc 1
H H43C 0.2511 0.0514 0.9180 0.031 Uiso calc 1

loop_
_atom_site_aniso_label
_atom_site_aniso_U_11
_atom_site_aniso_U_22
_atom_site_aniso_U_33
_atom_site_aniso_U_12
_atom_site_aniso_U_13
_atom_site_aniso_U_23
Br1 0.01601(8) 0.02299(9) 0.02065(9) -0.00160(6) -0.00565(5) 0.00083(6)
O5 0.0253(6) 0.0159(5) 0.0184(5) -0.0025(4) -0.0019(4) -0.0031(4)
O41 0.0191(5) 0.0133(5) 0.0201(5) -0.0018(4) -0.0003(4) -0.0004(4)
N3 0.0130(5) 0.0146(5) 0.0152(5) -0.0042(4) -0.0042(4) 0.0009(4)
O1 0.0204(5) 0.0160(5) 0.0201(5) -0.0069(4) -0.0040(4) -0.0013(4)
N2 0.0176(6) 0.0168(5) 0.0188(6) -0.0068(4) -0.0039(4) 0.0004(4)
C31 0.0161(6) 0.0142(6) 0.0131(6) -0.0038(5) -0.0032(5) 0.0015(5)
C4 0.0142(6) 0.0142(6) 0.0134(6) -0.0038(5) -0.0015(5) 0.0003(5)
C36 0.0162(6) 0.0163(6) 0.0167(6) -0.0060(5) -0.0033(5) 0.0030(5)
C32 0.0163(6) 0.0189(6) 0.0165(6) -0.0053(5) -0.0051(5) 0.0021(5)
C33 0.0241(7) 0.0191(7) 0.0172(6) -0.0076(5) -0.0083(5) 0.0012(5)
C42 0.0159(6) 0.0158(6) 0.0131(6) -0.0035(5) -0.0025(5) -0.0001(5)
C41 0.0159(6) 0.0144(6) 0.0124(6) -0.0038(5) -0.0039(5) 0.0013(5)
C5 0.0186(6) 0.0144(6) 0.0168(6) -0.0043(5) -0.0059(5) 0.0018(5)
C34 0.0263(7) 0.0170(6) 0.0153(6) -0.0054(5) -0.0021(5) 0.0001(5)
C35 0.0186(6) 0.0170(6) 0.0175(6) -0.0043(5) -0.0002(5) 0.0025(5)
C43 0.0231(7) 0.0206(7) 0.0168(7) -0.0078(6) -0.0003(5) 0.0024(5)

loop_
_atom_type_symbol
_atom_type_description
_atom_type_scat_dispersion_real
_atom_type_scat_dispersion_imag
_atom_type_scat_source
C C 0.0033 0.0016 'International Tables Vol C Tables 4.2.6.8 and 6.1.1.4'
H H 0.0000 0.0000 'International Tables Vol C Tables 4.2.6.8 and 6.1.1.4'
Br Br -0.2901 2.4595 'International Tables Vol C Tables 4.2.6.8 and 6.1.1.4'
N N 0.0061 0.0033 'International Tables Vol C Tables 4.2.6.8 and 6.1.1.4'
O O 0.0106 0.0060 'International Tables Vol C Tables 4.2.6.8 and 6.1.1.4'

loop_
_geom_angle_atom_site_label_1
_geom_angle_atom_site_label_2
_geom_angle_atom_site_label_3
_geom_angle
N2 N3 C31 115.61(12)
N2 N3 C4 114.72(12)
C4 N3 C31 129.37(12)
N2 O1 C5 110.83(10)
N3 N2 O1 105.26(11)
C36 C31 N3 117.95(13)
C32 C31 N3 119.37(12)
C32 C31 C36 122.61(13)
N3 C4 C41 125.59(12)
N3 C4 C5 105.46(12)
C5 C4 C41 128.09(13)
C31 C36 H36 120.8
C31 C36 C35 118.43(14)
C35 C36 H36 120.8
C31 C32 H32 120.9
C31 C32 C33 118.20(13)
C33 C32 H32 120.9
C32 C33 H33 120.0
C32 C33 C34 120.04(14)
C34 C33 H33 120.0
Br1 C42 H42 109.5
C41 C42 Br1 102.16(9)
C41 C42 H42 109.5
C43 C42 Br1 111.26(10)
C43 C42 H42 109.5
C43 C42 C41 114.62(12)
O41 C41 C4 122.48(13)
O41 C41 C42 121.98(13)
C4 C41 C42 115.52(12)
O5 C5 O1 120.00(13)
O5 C5 C4 136.41(14)
O1 C5 C4 103.57(12)
C33 C34 H34 119.7
C35 C34 C33 120.51(14)
C35 C34 H34 119.7
C36 C35 H35 119.9
C34 C35 C36 120.20(13)
C34 C35 H35 119.9
C42 C43 H43A 109.5
C42 C43 H43B 109.5
C42 C43 H43C 109.5
H43A C43 H43B 109.5
H43A C43 H43C 109.5
H43B C43 H43C 109.5

loop_
_geom_bond_atom_site_label_1
_geom_bond_atom_site_label_2
_geom_bond_distance
Br1 C42 1.9842(14)
O5 C5 1.2070(18)
O41 C41 1.2192(17)
N3 N2 1.3062(17)
N3 C31 1.4483(18)
N3 C4 1.3622(18)
O1 N2 1.3701(16)
O1 C5 1.4200(18)
C31 C36 1.3873(19)
C31 C32 1.3872(19)
C4 C41 1.4649(19)
C4 C5 1.4289(19)
C36 H36 0.9500
C36 C35 1.389(2)
C32 H32 0.9500
C32 C33 1.394(2)
C33 H33 0.9500
C33 C34 1.394(2)
C42 H42 1.0000
C42 C41 1.5158(19)
C42 C43 1.512(2)
C34 H34 0.9500
C34 C35 1.388(2)
C35 H35 0.9500
C43 H43A 0.9800
C43 H43B 0.9800
C43 H43C 0.9800

loop_
_geom_hbond_atom_site_label_D
_geom_hbond_atom_site_label_H
_geom_hbond_atom_site_label_A
_geom_hbond_site_symmetry_A
_geom_hbond_distance_DH
_geom_hbond_distance_HA
_geom_hbond_distance_DA
_geom_hbond_angle_DHA
_geom_hbond_publ_flag
C35 H35 O41 2_756 0.95 2.52 3.346(2) 146 yes
C42 H42 O5 . 1.00 2.43 3.1486(19) 128 yes

loop_
_geom_torsion_atom_site_label_1
_geom_torsion_atom_site_label_2
_geom_torsion_atom_site_label_3
_geom_torsion_atom_site_label_4
_geom_torsion
Br1 C42 C41 O41 -103.92(14)
Br1 C42 C41 C4 74.62(12)
N3 C31 C36 C35 -177.06(13)
N3 C31 C32 C33 177.78(13)
N3 C4 C41 O41 15.8(2)
N3 C4 C41 C42 -162.76(13)
N3 C4 C5 O5 178.85(18)
N3 C4 C5 O1 -2.85(15)
N2 N3 C31 C36 42.21(18)
N2 N3 C31 C32 -134.71(14)
N2 N3 C4 C41 -169.29(13)
N2 N3 C4 C5 0.77(17)
N2 O1 C5 O5 -177.26(13)
N2 O1 C5 C4 4.09(15)
C31 N3 N2 O1 176.15(11)
C31 N3 C4 C41 17.3(2)
C31 N3 C4 C5 -172.67(13)
C31 C36 C35 C34 -0.5(2)
C31 C32 C33 C34 -1.0(2)
C4 N3 N2 O1 1.77(16)
C4 N3 C31 C36 -144.40(15)
C4 N3 C31 C32 38.7(2)
C36 C31 C32 C33 1.0(2)
C32 C31 C36 C35 -0.2(2)
C32 C33 C34 C35 0.3(2)
C33 C34 C35 C36 0.5(2)
C41 C4 C5 O5 -11.4(3)
C41 C4 C5 O1 166.87(13)
C5 O1 N2 N3 -3.68(15)
C5 C4 C41 O41 -152.03(15)
C5 C4 C41 C42 29.4(2)
C43 C42 C41 O41 16.5(2)
C43 C42 C41 C4 -164.94(13)
